data_7215975
loop_
_publ_author_name
'Bag, Partha Pratim'
'Kothur, Raghuram Reddy'
'Malla Reddy, C.'

_publ_section_title
;
 Tautomeric preference in polymorphs and pseudopolymorphs of
 succinylsulfathiazole: fast evaporation screening and thermal studies
;
_journal_issue 22
_journal_name_full CrystEngComm
_journal_page_first 4706
_journal_paper_doi 10.1039/c3ce42159g
_journal_volume 16
_journal_year 2014
_chemical_formula_sum 'C13 H15 N3 O6 S2'
_chemical_formula_weight 373.40
_chemical_name_common 'Succinylsulfathiazole mono hydrate'
_chemical_name_systematic
; 
 ? 
;
_space_group_IT_number 14
_symmetry_cell_setting monoclinic
_symmetry_space_group_name_Hall '-P 2ybc'
_symmetry_space_group_name_H-M 'P 1 21/c 1'
_atom_sites_solution_hydrogens geom
_atom_sites_solution_primary direct
_atom_sites_solution_secondary difmap
_audit_creation_method SHELXL-97
_cell_angle_alpha 90.00
_cell_angle_beta 94.028(17)
_cell_angle_gamma 90.00
_cell_formula_units_Z 4
_cell_length_a 16.190(6)
_cell_length_b 5.1460(14)
_cell_length_c 19.449(7)
_cell_measurement_reflns_used 6266
_cell_measurement_temperature 100(2)
_cell_measurement_theta_max 26.28
_cell_measurement_theta_min 2.37
_cell_volume 1616.4(9)
_computing_cell_refinement 'Bruker SAINT'
_computing_data_collection 'Bruker APEX2'
_computing_data_reduction 'Bruker SAINT'
_computing_molecular_graphics 'Bruker SHELXTL'
_computing_publication_material 'Bruker SHELXTL'
_computing_structure_refinement 'SHELXL-97 (Sheldrick, 2008)'
_computing_structure_solution 'SHELXS-97 (Sheldrick, 2008)'
_diffrn_ambient_temperature 100(2)
_diffrn_measured_fraction_theta_full 0.988
_diffrn_measured_fraction_theta_max 0.988
_diffrn_measurement_device_type 'Bruker APEX-II CCD'
_diffrn_measurement_method '\f and \w scans'
_diffrn_radiation_monochromator graphite
_diffrn_radiation_source 'fine-focus sealed tube'
_diffrn_radiation_type MoK\a
_diffrn_radiation_wavelength 0.71073
_diffrn_reflns_av_R_equivalents 0.0393
_diffrn_reflns_av_sigmaI/netI 0.0296
_diffrn_reflns_limit_h_max 19
_diffrn_reflns_limit_h_min -20
_diffrn_reflns_limit_k_max 6
_diffrn_reflns_limit_k_min -6
_diffrn_reflns_limit_l_max 24
_diffrn_reflns_limit_l_min -24
_diffrn_reflns_number 13143
_diffrn_reflns_theta_full 26.50
_diffrn_reflns_theta_max 26.50
_diffrn_reflns_theta_min 1.26
_diffrn_standards_decay_% 0
_diffrn_standards_interval_count 0
_diffrn_standards_interval_time 0
_diffrn_standards_number 0
_exptl_absorpt_coefficient_mu 0.365
_exptl_absorpt_correction_T_max 0.984
_exptl_absorpt_correction_T_min 0.914
_exptl_absorpt_correction_type multi-scan
_exptl_absorpt_process_details 'SADABS; BRUKER, 2008'
_exptl_crystal_colour Colourless
_exptl_crystal_density_diffrn 1.534
_exptl_crystal_density_method 'not measured'
_exptl_crystal_description Needle
_exptl_crystal_F_000 776
_exptl_crystal_size_max 0.245
_exptl_crystal_size_mid 0.086
_exptl_crystal_size_min 0.044
_refine_diff_density_max 0.302
_refine_diff_density_min -0.344
_refine_diff_density_rms 0.044
_refine_ls_extinction_method none
_refine_ls_goodness_of_fit_ref 1.018
_refine_ls_hydrogen_treatment mixed
_refine_ls_matrix_type full
_refine_ls_number_parameters 237
_refine_ls_number_reflns 3322
_refine_ls_number_restraints 2
_refine_ls_restrained_S_all 1.018
_refine_ls_R_factor_all 0.0503
_refine_ls_R_factor_gt 0.0391
_refine_ls_shift/su_max 0.002
_refine_ls_shift/su_mean 0.000
_refine_ls_structure_factor_coef Fsqd
_refine_ls_weighting_details 'calc w=1/[\s^2^(Fo^2^)+(0.0518P)^2^+0.7429P] where P=(Fo^2^+2Fc^2^)/3'
_refine_ls_weighting_scheme calc
_refine_ls_wR_factor_gt 0.1016
_refine_ls_wR_factor_ref 0.1123
_reflns_number_gt 2672
_reflns_number_total 3322
_reflns_threshold_expression >2sigma(I)
_cod_data_source_file c3ce42159g.txt
_cod_data_source_block cmr_ppb_sst_h2o
_cod_depositor_comments
;
The following automatic conversions were performed:

'_symmetry_cell_setting' value 'Monoclinic' changed to 'monoclinic'
according to
/usr/data/users/saulius/crontab/automatic-downloads/rss-feeds/RSC/lib/dictionaries/cif_core.dic
dictionary named 'cif_core.dic' version 2.4.2 from 2011-04-26.

Automatic conversion script
Id: cif_fix_values 2281 2013-09-26 08:29:07Z andrius 
;
_cod_original_sg_symbol_H-M P2(1)/c
_cod_database_code 7215975

loop_
_symmetry_equiv_pos_as_xyz
'x, y, z'
'-x, y+1/2, -z+1/2'
'-x, -y, -z'
'x, -y-1/2, z-1/2'

loop_
_atom_site_label
_atom_site_type_symbol
_atom_site_fract_x
_atom_site_fract_y
_atom_site_fract_z
_atom_site_U_iso_or_equiv
_atom_site_adp_type
_atom_site_occupancy
_atom_site_symmetry_multiplicity
_atom_site_calc_flag
_atom_site_refinement_flags
C1 C 1.03365(12) 0.7643(4) 0.40358(9) 0.0399(4) Uani 1 1 d .
C2 C 0.97732(13) 0.5381(4) 0.39067(10) 0.0444(5) Uani 1 1 d .
H2B H 0.9329 0.5493 0.4215 0.053 Uiso 1 1 calc R
H2A H 1.0080 0.3799 0.4017 0.053 Uiso 1 1 calc R
C3 C 0.93994(14) 0.5194(4) 0.31760(10) 0.0464(5) Uani 1 1 d .
H3B H 0.9133 0.3515 0.3111 0.056 Uiso 1 1 calc R
H3A H 0.9839 0.5293 0.2863 0.056 Uiso 1 1 calc R
C4 C 0.87733(12) 0.7302(4) 0.29924(9) 0.0402(4) Uani 1 1 d .
C5 C 0.80325(11) 0.9317(3) 0.19669(9) 0.0358(4) Uani 1 1 d .
C6 C 0.79677(12) 0.9186(4) 0.12536(10) 0.0403(4) Uani 1 1 d .
H6 H 0.8292 0.8004 0.1031 0.048 Uiso 1 1 calc R
C7 C 0.74344(12) 1.0768(4) 0.08729(10) 0.0444(5) Uani 1 1 d .
H7 H 0.7398 1.0664 0.0394 0.053 Uiso 1 1 calc R
C8 C 0.69503(12) 1.2521(4) 0.12005(10) 0.0418(4) Uani 1 1 d .
C9 C 0.70102(14) 1.2666(4) 0.19052(11) 0.0511(5) Uani 1 1 d .
H9 H 0.6681 1.3845 0.2124 0.061 Uiso 1 1 calc R
C10 C 0.75512(13) 1.1088(4) 0.22962(10) 0.0472(5) Uani 1 1 d .
H10 H 0.7591 1.1214 0.2774 0.057 Uiso 1 1 calc R
C11 C 0.48764(13) 1.2146(4) 0.09038(11) 0.0486(5) Uani 1 1 d .
C12 C 0.36871(17) 1.0182(6) 0.11846(16) 0.0748(8) Uani 1 1 d .
H12 H 0.3249 0.9014 0.1129 0.090 Uiso 1 1 calc R
C13 C 0.3769(2) 1.1892(6) 0.16876(18) 0.0895(10) Uani 1 1 d .
H13 H 0.3400 1.2053 0.2031 0.107 Uiso 1 1 calc R
H1 H 0.8890(13) 0.650(4) 0.1996(10) 0.074(8) Uiso 1 1 d D
H3 H 0.4361(17) 0.916(4) 0.0341(9) 0.082(9) Uiso 1 1 d D
H1A H 1.0965(17) 0.897(6) 0.4771(14) 0.076(9) Uiso 1 1 d .
H6A H 0.1724(19) 0.107(6) 0.5620(18) 0.087(10) Uiso 1 1 d .
H6B H 0.222(2) 0.033(7) 0.5161(19) 0.115(14) Uiso 1 1 d .
N1 N 0.86015(10) 0.7615(3) 0.23106(8) 0.0395(4) Uani 1 1 d D
N2 N 0.54849(10) 1.2502(3) 0.04966(9) 0.0483(4) Uani 1 1 d .
N3 N 0.43162(11) 1.0308(4) 0.07523(10) 0.0544(5) Uani 1 1 d D
O1 O 1.06233(11) 0.7739(4) 0.46832(7) 0.0599(4) Uani 1 1 d .
O2 O 1.05215(10) 0.9170(3) 0.36048(7) 0.0535(4) Uani 1 1 d .
O3 O 0.84474(11) 0.8584(4) 0.34215(7) 0.0646(5) Uani 1 1 d .
O4 O 0.65821(10) 1.5054(3) 0.00793(9) 0.0675(5) Uani 1 1 d .
O5 O 0.59812(11) 1.6518(3) 0.11414(10) 0.0722(5) Uani 1 1 d .
O6 O 0.17579(12) 0.1044(4) 0.51801(9) 0.0672(5) Uani 1 1 d .
S1 S 0.62275(3) 1.44343(10) 0.07128(3) 0.05195(18) Uani 1 1 d .
S2 S 0.46370(5) 1.37979(14) 0.16359(4) 0.0780(2) Uani 1 1 d .

loop_
_atom_site_aniso_label
_atom_site_aniso_U_11
_atom_site_aniso_U_22
_atom_site_aniso_U_33
_atom_site_aniso_U_23
_atom_site_aniso_U_13
_atom_site_aniso_U_12
C1 0.0439(11) 0.0413(9) 0.0345(10) 0.0066(8) 0.0045(8) 0.0085(8)
C2 0.0507(12) 0.0410(10) 0.0410(10) 0.0135(8) -0.0007(9) 0.0034(9)
C3 0.0545(12) 0.0391(10) 0.0445(11) 0.0030(8) -0.0043(9) 0.0030(9)
C4 0.0408(11) 0.0445(10) 0.0350(10) 0.0008(8) 0.0014(8) -0.0013(8)
C5 0.0353(10) 0.0364(9) 0.0354(9) -0.0004(7) 0.0001(7) -0.0005(7)
C6 0.0412(11) 0.0441(10) 0.0358(9) -0.0018(8) 0.0039(8) 0.0037(8)
C7 0.0451(11) 0.0497(11) 0.0379(10) 0.0043(8) -0.0005(8) 0.0016(9)
C8 0.0388(10) 0.0362(9) 0.0497(11) 0.0050(8) -0.0023(8) -0.0003(8)
C9 0.0525(13) 0.0476(11) 0.0528(12) -0.0087(9) 0.0005(10) 0.0134(9)
C10 0.0526(12) 0.0518(11) 0.0369(10) -0.0067(9) 0.0004(9) 0.0085(9)
C11 0.0456(12) 0.0453(11) 0.0546(12) 0.0172(9) 0.0023(10) 0.0116(9)
C12 0.0601(16) 0.0700(16) 0.098(2) 0.0295(16) 0.0321(15) 0.0094(13)
C13 0.097(2) 0.0783(19) 0.100(2) 0.0260(18) 0.0555(19) 0.0208(17)
N1 0.0435(9) 0.0421(8) 0.0326(8) -0.0019(6) 0.0008(7) 0.0068(7)
N2 0.0377(9) 0.0513(10) 0.0554(10) 0.0131(8) 0.0013(8) 0.0028(7)
N3 0.0417(10) 0.0568(11) 0.0657(12) 0.0185(9) 0.0104(9) 0.0030(9)
O1 0.0713(11) 0.0727(11) 0.0347(8) 0.0077(7) -0.0038(7) -0.0143(9)
O2 0.0680(10) 0.0491(8) 0.0434(8) 0.0137(6) 0.0032(7) -0.0096(7)
O3 0.0712(11) 0.0902(12) 0.0327(7) -0.0003(8) 0.0047(7) 0.0329(10)
O4 0.0499(9) 0.0730(11) 0.0786(11) 0.0407(9) -0.0022(8) -0.0048(8)
O5 0.0666(11) 0.0379(8) 0.1106(15) 0.0004(8) -0.0049(10) 0.0117(7)
O6 0.0598(12) 0.1013(15) 0.0404(9) -0.0123(9) 0.0040(8) -0.0043(10)
S1 0.0446(3) 0.0411(3) 0.0691(4) 0.0165(2) -0.0041(3) 0.0023(2)
S2 0.0975(6) 0.0639(4) 0.0755(5) 0.0041(3) 0.0278(4) 0.0137(4)

loop_
_atom_type_symbol
_atom_type_description
_atom_type_scat_dispersion_real
_atom_type_scat_dispersion_imag
_atom_type_scat_source
C C 0.0033 0.0016 'International Tables Vol C Tables 4.2.6.8 and 6.1.1.4'
H H 0.0000 0.0000 'International Tables Vol C Tables 4.2.6.8 and 6.1.1.4'
N N 0.0061 0.0033 'International Tables Vol C Tables 4.2.6.8 and 6.1.1.4'
O O 0.0106 0.0060 'International Tables Vol C Tables 4.2.6.8 and 6.1.1.4'
S S 0.1246 0.1234 'International Tables Vol C Tables 4.2.6.8 and 6.1.1.4'

loop_
_geom_angle_atom_site_label_1
_geom_angle_atom_site_label_2
_geom_angle_atom_site_label_3
_geom_angle
O2 C1 O1 123.8(2)
O2 C1 C2 124.96(18)
O1 C1 C2 111.26(16)
C1 C2 C3 114.16(16)
C1 C2 H2B 108.7
C3 C2 H2B 108.7
C1 C2 H2A 108.7
C3 C2 H2A 108.7
H2B C2 H2A 107.6
C2 C3 C4 113.28(17)
C2 C3 H3B 108.9
C4 C3 H3B 108.9
C2 C3 H3A 108.9
C4 C3 H3A 108.9
H3B C3 H3A 107.7
O3 C4 N1 122.88(18)
O3 C4 C3 123.03(17)
N1 C4 C3 114.08(16)
C10 C5 C6 119.31(17)
C10 C5 N1 124.15(17)
C6 C5 N1 116.53(16)
C7 C6 C5 120.94(18)
C7 C6 H6 119.5
C5 C6 H6 119.5
C6 C7 C8 119.81(19)
C6 C7 H7 120.1
C8 C7 H7 120.1
C9 C8 C7 119.68(18)
C9 C8 S1 120.52(16)
C7 C8 S1 119.72(16)
C8 C9 C10 121.08(19)
C8 C9 H9 119.5
C10 C9 H9 119.5
C9 C10 C5 119.17(19)
C9 C10 H10 120.4
C5 C10 H10 120.4
N2 C11 N3 119.5(2)
N2 C11 S2 130.34(18)
N3 C11 S2 110.13(16)
C13 C12 N3 112.7(3)
C13 C12 H12 123.7
N3 C12 H12 123.7
C12 C13 S2 112.1(2)
C12 C13 H13 123.9
S2 C13 H13 123.9
C4 N1 C5 128.79(16)
C4 N1 H1 118.1(15)
C5 N1 H1 113.1(15)
C11 N2 S1 120.62(17)
C11 N3 C12 115.1(2)
C11 N3 H3 120.7(17)
C12 N3 H3 124.2(17)
C1 O1 H1A 113.8(19)
H6A O6 H6B 100(3)
O4 S1 O5 118.64(11)
O4 S1 N2 104.63(10)
O5 S1 N2 112.65(10)
O4 S1 C8 107.30(10)
O5 S1 C8 107.93(11)
N2 S1 C8 104.74(9)
C13 S2 C11 89.96(14)

loop_
_geom_bond_atom_site_label_1
_geom_bond_atom_site_label_2
_geom_bond_distance
C1 O2 1.202(2)
C1 O1 1.312(2)
C1 C2 1.489(3)
C2 C3 1.508(3)
C2 H2B 0.9700
C2 H2A 0.9700
C3 C4 1.510(3)
C3 H3B 0.9700
C3 H3A 0.9700
C4 O3 1.213(2)
C4 N1 1.345(2)
C5 C10 1.385(3)
C5 C6 1.386(3)
C5 N1 1.406(2)
C6 C7 1.366(3)
C6 H6 0.9300
C7 C8 1.380(3)
C7 H7 0.9300
C8 C9 1.369(3)
C8 S1 1.756(2)
C9 C10 1.383(3)
C9 H9 0.9300
C10 H10 0.9300
C11 N2 1.319(3)
C11 N3 1.329(3)
C11 S2 1.726(2)
C12 C13 1.316(4)
C12 N3 1.367(3)
C12 H12 0.9300
C13 S2 1.723(3)
C13 H13 0.9300
N1 H1 0.9798(11)
N2 S1 1.5939(19)
N3 H3 1.0000(11)
O1 H1A 0.85(3)
O4 S1 1.4313(18)
O5 S1 1.4320(18)
O6 H6A 0.86(3)
O6 H6B 0.84(4)
